data_2202564
loop_
_publ_author_name
'Chen, Zhen-Feng'
'Zhang, Ming'
'Shi, Shao-Ming'
'Huang, Ling'
'Liang, Hong'
'Zhou, Zhong-Yuan'

_publ_section_title
;
 Diaquabis(8-quinolinolato-\k^2^<i>N</i>,<i>O</i>)zinc(II)
;
_journal_issue 9
_journal_name_full 'Acta Crystallographica Section E'
_journal_page_first m814
_journal_page_last m815
_journal_paper_doi 10.1107/S1600536803018427
_journal_volume 59
_journal_year 2003
_chemical_formula_moiety 'C18 H16 N2 O4 Zn'
_chemical_formula_sum 'C18 H16 N2 O4 Zn'
_chemical_formula_weight 389.70
_chemical_name_systematic
;
Diaquabis(8-quinolinolato-\k^2^N,O)zinc(II)
;
_space_group_IT_number 14
_symmetry_cell_setting monoclinic
_symmetry_space_group_name_Hall '-P 2ybc'
_symmetry_space_group_name_H-M 'P 1 21/c 1'
_atom_sites_solution_hydrogens geom
_atom_sites_solution_primary direct
_atom_sites_solution_secondary difmap
_cell_angle_alpha 90
_cell_angle_beta 106.288(4)
_cell_angle_gamma 90
_cell_formula_units_Z 2
_cell_length_a 12.955(2)
_cell_length_b 5.5463(10)
_cell_length_c 11.423(2)
_cell_measurement_reflns_used 2881
_cell_measurement_temperature 294(2)
_cell_measurement_theta_max 27.5
_cell_measurement_theta_min 1
_cell_volume 787.8(2)
_computing_cell_refinement SMART
_computing_data_collection 'SMART (Bruker, 1996)'
_computing_data_reduction 'SHELXTL (Bruker, 1996)'
_computing_molecular_graphics SHELXTL
_computing_publication_material SHELXTL
_computing_structure_refinement 'SHELXL97 (Sheldrick, 1997)'
_computing_structure_solution 'SHELXS97 (Sheldrick, 1997)'
_diffrn_ambient_temperature 294(2)
_diffrn_measured_fraction_theta_full 0.997
_diffrn_measured_fraction_theta_max 0.997
_diffrn_measurement_device_type 'Siemens SMART CCD area-detector'
_diffrn_measurement_method '\f and \w'
_diffrn_radiation_monochromator graphite
_diffrn_radiation_source 'fine-focus sealed tube'
_diffrn_radiation_type MoK\a
_diffrn_radiation_wavelength 0.71073
_diffrn_reflns_av_R_equivalents 0.035
_diffrn_reflns_av_sigmaI/netI 0.040
_diffrn_reflns_limit_h_max 16
_diffrn_reflns_limit_h_min -15
_diffrn_reflns_limit_k_max 7
_diffrn_reflns_limit_k_min -5
_diffrn_reflns_limit_l_max 14
_diffrn_reflns_limit_l_min -14
_diffrn_reflns_number 5060
_diffrn_reflns_theta_full 27.55
_diffrn_reflns_theta_max 27.55
_diffrn_reflns_theta_min 3.28
_exptl_absorpt_coefficient_mu 1.586
_exptl_absorpt_correction_T_max 0.833
_exptl_absorpt_correction_T_min 0.648
_exptl_absorpt_correction_type multi-scan
_exptl_absorpt_process_details '(SADABS; Sheldrick 1996)'
_exptl_crystal_colour Yellow
_exptl_crystal_density_diffrn 1.643
_exptl_crystal_density_method none
_exptl_crystal_description Plate
_exptl_crystal_F_000 400
_exptl_crystal_size_max 0.30
_exptl_crystal_size_mid 0.24
_exptl_crystal_size_min 0.12
_refine_diff_density_max 0.60
_refine_diff_density_min -0.37
_refine_ls_extinction_method none
_refine_ls_goodness_of_fit_ref 1.024
_refine_ls_hydrogen_treatment mixed
_refine_ls_matrix_type full
_refine_ls_number_parameters 115
_refine_ls_number_reflns 1820
_refine_ls_number_restraints 0
_refine_ls_restrained_S_all 1.024
_refine_ls_R_factor_all 0.056
_refine_ls_R_factor_gt 0.042
_refine_ls_shift/su_max <0.001
_refine_ls_shift/su_mean 0.000
_refine_ls_structure_factor_coef Fsqd
_refine_ls_weighting_details 'calc w = 1/[\s^2^(Fo^2^)+(0.0725P)^2^] where P=(Fo^2^+2Fc^2^)/3'
_refine_ls_weighting_scheme calc
_refine_ls_wR_factor_gt 0.109
_refine_ls_wR_factor_ref 0.117
_reflns_number_gt 1382
_reflns_number_total 1820
_reflns_threshold_expression I>2\s(I)
_cod_data_source_file cv6213.cif
_cod_data_source_block I
_cod_depositor_comments
;
The following automatic conversions were performed:
'_symmetry_cell_setting' value 'Monoclinic' changed to 'monoclinic'
according to '/home/saulius/struct/CIF-dictionaries/cif_core.dic'
dictionary named 'cif_core.dic' version 2.4.1 from 2010-06-29.

Automatic conversion script
Id: cif_fix_enum 1527 2010-12-29 10:47:43Z saulius 

The following automatic conversions were performed:

'_symmetry_cell_setting' value 'Monoclinic' changed to 'monoclinic'
according to /home/saulius/struct/CIF-dictionaries/cif_core.dic
dictionary named 'cif_core.dic' version 2.4.1 from 2010-06-29.

Automatic conversion script
Id: cif_fix_values 1715 2011-07-08 13:25:40Z adriana 
;
_cod_original_sg_symbol_Hall '-p 2ybc'
_cod_original_sg_symbol_H-M 'P 21/c'
_cod_database_code 2202564
_cod_database_fobs_code 2202564

loop_
_symmetry_equiv_pos_as_xyz
'x, y, z'
'-x, y+1/2, -z+1/2'
'-x, -y, -z'
'x, -y-1/2, z-1/2'

loop_
_atom_site_label
_atom_site_fract_x
_atom_site_fract_y
_atom_site_fract_z
_atom_site_U_iso_or_equiv
_atom_site_adp_type
_atom_site_calc_flag
_atom_site_refinement_flags
_atom_site_occupancy
_atom_site_disorder_assembly
_atom_site_disorder_group
_atom_site_type_symbol
Zn1 0.5000 0.5000 0.5000 0.02949(18) Uani d S 1 . . Zn
O2 0.50256(19) 0.2156(4) 0.33660(19) 0.0455(6) Uani d . 1 . . O
H2A 0.5172 0.0717 0.3613 0.055 Uiso d R 1 . . H
H2B 0.4901 0.2173 0.2595 0.055 Uiso d R 1 . . H
O1 0.56840(15) 0.7428(3) 0.42094(17) 0.0301(4) Uani d . 1 . . O
N1 0.65223(18) 0.3964(4) 0.57992(19) 0.0282(5) Uani d . 1 . . N
C1 0.7222(2) 0.5406(5) 0.5430(2) 0.0276(6) Uani d . 1 . . C
C2 0.6746(2) 0.7249(5) 0.4561(2) 0.0277(6) Uani d . 1 . . C
C3 0.7427(2) 0.8711(6) 0.4150(3) 0.0389(7) Uani d . 1 . . C
H3 0.7143 0.9907 0.3581 0.047 Uiso calc R 1 . . H
C4 0.8539(2) 0.8422(6) 0.4576(3) 0.0446(8) Uani d . 1 . . C
H4 0.8980 0.9440 0.4281 0.053 Uiso calc R 1 . . H
C5 0.9005(2) 0.6691(6) 0.5412(3) 0.0403(7) Uani d . 1 . . C
H5 0.9750 0.6560 0.5690 0.048 Uiso calc R 1 . . H
C6 0.8349(2) 0.5114(5) 0.5847(3) 0.0327(6) Uani d . 1 . . C
C7 0.8730(2) 0.3211(6) 0.6687(3) 0.0406(7) Uani d . 1 . . C
H7 0.9465 0.2949 0.7000 0.049 Uiso calc R 1 . . H
C8 0.8020(3) 0.1775(6) 0.7034(3) 0.0423(8) Uani d . 1 . . C
H8 0.8266 0.0520 0.7581 0.051 Uiso calc R 1 . . H
C9 0.6913(2) 0.2195(5) 0.6561(3) 0.0345(6) Uani d . 1 . . C
H9 0.6436 0.1181 0.6797 0.041 Uiso calc R 1 . . H

loop_
_atom_site_aniso_label
_atom_site_aniso_U_11
_atom_site_aniso_U_22
_atom_site_aniso_U_33
_atom_site_aniso_U_12
_atom_site_aniso_U_13
_atom_site_aniso_U_23
Zn1 0.0244(3) 0.0300(3) 0.0321(3) 0.00157(17) 0.00474(19) 0.00763(18)
O2 0.0730(17) 0.0278(11) 0.0322(11) 0.0081(10) 0.0088(11) -0.0004(9)
O1 0.0266(10) 0.0295(10) 0.0319(10) 0.0020(8) 0.0045(8) 0.0088(8)
N1 0.0283(12) 0.0292(12) 0.0250(11) 0.0025(10) 0.0039(10) 0.0010(10)
C1 0.0249(14) 0.0305(15) 0.0255(13) 0.0013(10) 0.0038(11) -0.0038(10)
C2 0.0281(14) 0.0283(14) 0.0253(13) -0.0016(11) 0.0051(11) -0.0019(10)
C3 0.0364(17) 0.0416(19) 0.0374(16) -0.0044(13) 0.0083(14) 0.0068(14)
C4 0.0362(17) 0.051(2) 0.0479(19) -0.0133(14) 0.0149(15) -0.0024(15)
C5 0.0258(15) 0.0492(19) 0.0444(18) -0.0027(13) 0.0076(13) -0.0077(14)
C6 0.0260(14) 0.0390(17) 0.0299(15) 0.0014(12) 0.0023(12) -0.0063(12)
C7 0.0297(16) 0.0458(18) 0.0410(17) 0.0087(13) 0.0013(13) -0.0004(14)
C8 0.0444(19) 0.0396(17) 0.0361(16) 0.0145(14) 0.0000(14) 0.0035(13)
C9 0.0357(16) 0.0331(16) 0.0322(15) 0.0045(12) 0.0054(13) 0.0045(12)

loop_
_atom_type_symbol
_atom_type_description
_atom_type_scat_dispersion_real
_atom_type_scat_dispersion_imag
_atom_type_scat_source
C C 0.0033 0.0016
; International Tables for Crystallography (1992)
Vol. C, Tables 4.2.6.8 and 6.1.1.4
;
H H 0.0000 0.0000
; International Tables for Crystallography (1992)
Vol. C, Tables 4.2.6.8 and 6.1.1.4
;
N N 0.0061 0.0033
; International Tables for Crystallography (1992)
Vol. C, Tables 4.2.6.8 and 6.1.1.4
;
O O 0.0106 0.0060
; International Tables for Crystallography (1992)
Vol. C, Tables 4.2.6.8 and 6.1.1.4
;
Zn Zn 0.2839 1.4301
; International Tables for Crystallography (1992)
Vol. C, Tables 4.2.6.8 and 6.1.1.4
;

loop_
_geom_angle_atom_site_label_1
_geom_angle_atom_site_label_2
_geom_angle_atom_site_label_3
_geom_angle_site_symmetry_1
_geom_angle_site_symmetry_3
_geom_angle
O1 Zn1 O1 . 3_666 180.0
O1 Zn1 N1 . 3_666 96.12(8)
O1 Zn1 N1 3_666 3_666 83.88(8)
O1 Zn1 N1 . . 83.88(8)
O1 Zn1 N1 3_666 . 96.12(8)
N1 Zn1 N1 3_666 . 180.0
O1 Zn1 O2 . 3_666 90.75(8)
O1 Zn1 O2 3_666 3_666 89.25(7)
N1 Zn1 O2 3_666 3_666 86.60(8)
N1 Zn1 O2 . 3_666 93.40(8)
O1 Zn1 O2 . . 89.25(7)
O1 Zn1 O2 3_666 . 90.75(8)
N1 Zn1 O2 3_666 . 93.40(8)
N1 Zn1 O2 . . 86.60(8)
O2 Zn1 O2 3_666 . 180.0
Zn1 O2 H2A . . 113.6
Zn1 O2 H2B . . 138.0
H2A O2 H2B . . 108.4
C2 O1 Zn1 . . 111.90(16)
C9 N1 C1 . . 118.5(2)
C9 N1 Zn1 . . 131.3(2)
C1 N1 Zn1 . . 110.18(17)
N1 C1 C6 . . 122.9(2)
N1 C1 C2 . . 115.9(2)
C6 C1 C2 . . 121.2(3)
O1 C2 C3 . . 124.3(3)
O1 C2 C1 . . 118.1(2)
C3 C2 C1 . . 117.6(3)
C2 C3 C4 . . 120.9(3)
C2 C3 H3 . . 119.6
C4 C3 H3 . . 119.6
C5 C4 C3 . . 122.2(3)
C5 C4 H4 . . 118.9
C3 C4 H4 . . 118.9
C4 C5 C6 . . 119.4(3)
C4 C5 H5 . . 120.3
C6 C5 H5 . . 120.3
C5 C6 C1 . . 118.7(3)
C5 C6 C7 . . 124.9(3)
C1 C6 C7 . . 116.4(3)
C8 C7 C6 . . 119.9(3)
C8 C7 H7 . . 120.0
C6 C7 H7 . . 120.0
C7 C8 C9 . . 119.6(3)
C7 C8 H8 . . 120.2
C9 C8 H8 . . 120.2
N1 C9 C8 . . 122.8(3)
N1 C9 H9 . . 118.6
C8 C9 H9 . . 118.6

loop_
_geom_bond_atom_site_label_1
_geom_bond_atom_site_label_2
_geom_bond_site_symmetry_2
_geom_bond_distance
_geom_bond_publ_flag
Zn1 O1 . 1.9655(18) ?
Zn1 O1 3_666 1.9655(18) ?
Zn1 N1 3_666 2.011(2) ?
Zn1 N1 . 2.011(2) ?
Zn1 O2 3_666 2.451(2) ?
Zn1 O2 . 2.451(2) ?
O2 H2A . 0.8500 ?
O2 H2B . 0.8501 ?
O1 C2 . 1.324(3) ?
N1 C9 . 1.315(4) ?
N1 C1 . 1.362(4) ?
C1 C6 . 1.412(4) ?
C1 C2 . 1.438(4) ?
C2 C3 . 1.375(4) ?
C3 C4 . 1.394(4) ?
C3 H3 . 0.9300 ?
C4 C5 . 1.370(5) ?
C4 H4 . 0.9300 ?
C5 C6 . 1.404(4) ?
C5 H5 . 0.9300 ?
C6 C7 . 1.419(4) ?
C7 C8 . 1.357(5) ?
C7 H7 . 0.9300 ?
C8 C9 . 1.402(4) ?
C8 H8 . 0.9300 ?
C9 H9 . 0.9300 ?

loop_
_geom_hbond_atom_site_label_D
_geom_hbond_atom_site_label_H
_geom_hbond_atom_site_label_A
_geom_hbond_site_symmetry_A
_geom_hbond_distance_DH
_geom_hbond_distance_HA
_geom_hbond_distance_DA
_geom_hbond_angle_DHA
O2 H2A O1 1_545 0.85 1.99 2.841(3) 174
O2 H2B O1 2_645 0.85 1.99 2.829(3) 169

loop_
_geom_torsion_atom_site_label_1
_geom_torsion_atom_site_label_2
_geom_torsion_atom_site_label_3
_geom_torsion_atom_site_label_4
_geom_torsion_site_symmetry_1
_geom_torsion
N1 Zn1 O1 C2 3_666 179.56(17)
N1 Zn1 O1 C2 . -0.44(17)
O2 Zn1 O1 C2 3_666 92.90(17)
O2 Zn1 O1 C2 . -87.10(17)
O1 Zn1 N1 C9 . -177.9(3)
O1 Zn1 N1 C9 3_666 2.1(3)
O2 Zn1 N1 C9 3_666 91.7(3)
O2 Zn1 N1 C9 . -88.3(3)
O1 Zn1 N1 C1 . 1.01(18)
O1 Zn1 N1 C1 3_666 -178.99(18)
O2 Zn1 N1 C1 3_666 -89.38(18)
O2 Zn1 N1 C1 . 90.62(18)
C9 N1 C1 C6 . -1.3(4)
Zn1 N1 C1 C6 . 179.6(2)
C9 N1 C1 C2 . 177.7(2)
Zn1 N1 C1 C2 . -1.4(3)
Zn1 O1 C2 C3 . 179.7(2)
Zn1 O1 C2 C1 . -0.2(3)
N1 C1 C2 O1 . 1.1(4)
C6 C1 C2 O1 . -179.9(2)
N1 C1 C2 C3 . -178.8(2)
C6 C1 C2 C3 . 0.2(4)
O1 C2 C3 C4 . 179.3(3)
C1 C2 C3 C4 . -0.8(4)
C2 C3 C4 C5 . 0.1(5)
C3 C4 C5 C6 . 1.1(5)
C4 C5 C6 C1 . -1.6(4)
C4 C5 C6 C7 . 178.3(3)
N1 C1 C6 C5 . 179.9(3)
C2 C1 C6 C5 . 1.0(4)
N1 C1 C6 C7 . 0.0(4)
C2 C1 C6 C7 . -178.9(3)
C5 C6 C7 C8 . -179.1(3)
C1 C6 C7 C8 . 0.8(4)
C6 C7 C8 C9 . -0.3(5)
C1 N1 C9 C8 . 1.8(4)
Zn1 N1 C9 C8 . -179.3(2)
C7 C8 C9 N1 . -1.0(5)
